data_2202964
loop_
_publ_author_name
'Kazuyuki Takahashi'
'Taka-aki Okamura'
'Hitoshi Yamamoto'
'Norikazu Ueyama'

_publ_section_title
;A 1:1 diastereoisomeric complex of
 <i>trans</i>-2-{[(<i>R</i>)-(+)-1-phenylethylamino]carbonyl}cyclohexanecarboxylic
 acid
;
_journal_issue 12
_journal_name_full 'Acta Crystallographica Section E'
_journal_page_first o1953
_journal_page_last o1955
_journal_paper_doi 10.1107/S160053680302573X
_journal_volume 59
_journal_year 2003
_chemical_formula_iupac 'C16 H21 N O3'
_chemical_formula_moiety 'C16 H21 N O3'
_chemical_formula_sum 'C16 H21 N O3'
_chemical_formula_weight 275.34
_chemical_name_systematic
;
trans-2-{[(R)-(+)-1-Phenylethylamino]carbonyl}cyclohexanecarboxylic
acid
;
_space_group_IT_number 4
_symmetry_cell_setting monoclinic
_symmetry_space_group_name_Hall 'P 2yb'
_symmetry_space_group_name_H-M 'P 1 21 1'
_atom_sites_solution_hydrogens geom
_atom_sites_solution_primary direct
_atom_sites_solution_secondary difmap
_cell_angle_alpha 90.00
_cell_angle_beta 107.456(2)
_cell_angle_gamma 90.00
_cell_formula_units_Z 4
_cell_length_a 9.6306(6)
_cell_length_b 15.3825(8)
_cell_length_c 10.8903(6)
_cell_measurement_reflns_used 13296
_cell_measurement_temperature 173
_cell_measurement_theta_max 27.5
_cell_measurement_theta_min 2.4
_cell_volume 1539.02(15)
_computing_cell_refinement PROCESS-AUTO
_computing_data_collection
;
PROCESS-AUTO (Rigaku Corporation, 1998)
;
_computing_data_reduction
;
TEXSAN (Molecular Structure Corporation, 2000)
;
_computing_molecular_graphics
;
TEXSAN and Mercury (Bruno et al., 2002)
;
_computing_publication_material 'TEXSAN and Mercury'
_computing_structure_refinement 'SHELXL97 (Sheldrick, 1997)'
_computing_structure_solution 'SIR92 (Altomare et al., 1994)'
_diffrn_ambient_temperature 173
_diffrn_detector_area_resol_mean 10.00
_diffrn_measured_fraction_theta_full 1.000
_diffrn_measured_fraction_theta_max 1.000
_diffrn_measurement_device_type 'Rigaku R-AXIS RAPID Imaging Plate'
_diffrn_measurement_method \w
_diffrn_radiation_monochromator graphite
_diffrn_radiation_source 'fine-focus sealed tube'
_diffrn_radiation_type MoK\a
_diffrn_radiation_wavelength 0.71069
_diffrn_reflns_av_R_equivalents 0.0257
_diffrn_reflns_av_sigmaI/netI 0.0415
_diffrn_reflns_limit_h_max 12
_diffrn_reflns_limit_h_min -12
_diffrn_reflns_limit_k_max 19
_diffrn_reflns_limit_k_min -19
_diffrn_reflns_limit_l_max 14
_diffrn_reflns_limit_l_min -14
_diffrn_reflns_number 6718
_diffrn_reflns_theta_full 27.47
_diffrn_reflns_theta_max 27.47
_diffrn_reflns_theta_min 1.96
_exptl_absorpt_coefficient_mu 0.082
_exptl_absorpt_correction_type none
_exptl_crystal_colour colorless
_exptl_crystal_density_diffrn 1.188
_exptl_crystal_density_method 'not measured'
_exptl_crystal_description block
_exptl_crystal_F_000 592
_exptl_crystal_size_max 0.200
_exptl_crystal_size_mid 0.200
_exptl_crystal_size_min 0.200
_refine_diff_density_max 0.181
_refine_diff_density_min -0.205
_refine_ls_extinction_method none
_refine_ls_goodness_of_fit_ref 1.059
_refine_ls_hydrogen_treatment constr
_refine_ls_matrix_type full
_refine_ls_number_parameters 363
_refine_ls_number_reflns 3662
_refine_ls_number_restraints 1
_refine_ls_restrained_S_all 1.059
_refine_ls_R_factor_all 0.0483
_refine_ls_R_factor_gt 0.0399
_refine_ls_shift/su_max 0.001
_refine_ls_shift/su_mean 0.000
_refine_ls_structure_factor_coef Fsqd
_refine_ls_weighting_details 'calc w = 1/[\s^2^(Fo^2^)+(0.0647P)^2^] where P = (Fo^2^+2Fc^2^)/3'
_refine_ls_weighting_scheme calc
_refine_ls_wR_factor_gt 0.0998
_refine_ls_wR_factor_ref 0.1031
_reflns_number_gt 3161
_reflns_number_total 3662
_reflns_threshold_expression 'I >2\s(I)'
_cod_data_source_file wn6184.cif
_cod_data_source_block I
_cod_original_sg_symbol_H-M 'P 21'
_cod_database_code 2202964
_cod_database_fobs_code 2202964

loop_
_symmetry_equiv_pos_as_xyz
'x, y, z'
'-x, y+1/2, -z'

loop_
_atom_site_label
_atom_site_fract_x
_atom_site_fract_y
_atom_site_fract_z
_atom_site_U_iso_or_equiv
_atom_site_adp_type
_atom_site_calc_flag
_atom_site_refinement_flags
_atom_site_occupancy
_atom_site_disorder_assembly
_atom_site_disorder_group
_atom_site_type_symbol
O1A 0.44576(16) 0.56500(11) 0.75729(14) 0.0315(3) Uani d . 1 . . O
O1B -0.05119(16) 0.50356(14) 0.76275(15) 0.0414(4) Uani d . 1 . . O
O2A 0.76413(19) 0.69706(11) 0.93908(17) 0.0394(4) Uani d . 1 . . O
O2B 0.2807(2) 0.39292(12) 0.96409(19) 0.0460(4) Uani d . 1 . . O
O3A 0.6071(2) 0.73563(12) 1.0433(2) 0.0514(5) Uani d . 1 . . O
H1OA 0.6326 0.7858 1.0285 0.062 Uiso calc R 1 . . H
O3B 0.1211(2) 0.35591(12) 1.0656(2) 0.0492(5) Uani d . 1 . . O
H1OB 0.1461 0.3055 1.0514 0.059 Uiso calc R 1 . . H
N1A 0.63040(19) 0.51469(14) 0.68813(16) 0.0308(4) Uani d . 1 . . N
H1NA 0.7245 0.5041 0.7098 0.037 Uiso calc R 1 . . H
N1B 0.13922(19) 0.53343(13) 0.68804(17) 0.0299(4) Uani d . 1 . . N
H1NB 0.2310 0.5497 0.7092 0.036 Uiso calc R 1 . . H
C1A 0.6741(2) 0.67776(13) 0.9925(2) 0.0284(4) Uani d . 1 . . C
C1B 0.1873(2) 0.41312(14) 1.0124(2) 0.0308(5) Uani d . 1 . . C
C2A 0.6329(2) 0.58569(13) 1.0124(2) 0.0257(4) Uani d . 1 . . C
H2A 0.5256 0.5839 0.9993 0.031 Uiso calc R 1 . . H
C2B 0.1389(2) 0.50544(14) 1.0205(2) 0.0282(4) Uani d . 1 . . C
H2B 0.0323 0.5055 1.0106 0.034 Uiso calc R 1 . . H
C3A 0.6674(2) 0.52264(13) 0.91731(18) 0.0240(4) Uani d . 1 . . C
H3A 0.7721 0.5289 0.9214 0.029 Uiso calc R 1 . . H
C3B 0.1659(2) 0.56102(15) 0.91277(19) 0.0264(4) Uani d . 1 . . C
H3B 0.2712 0.5570 0.9182 0.032 Uiso calc R 1 . . H
C4A 0.6379(3) 0.42779(14) 0.9492(2) 0.0321(5) Uani d . 1 . . C
H4A1 0.5318 0.4195 0.9321 0.039 Uiso calc R 1 . . H
H4A2 0.6706 0.3880 0.8921 0.039 Uiso calc R 1 . . H
C4B 0.1278(3) 0.65668(15) 0.9266(2) 0.0335(5) Uani d . 1 . . C
H4B1 0.1539 0.6916 0.8604 0.040 Uiso calc R 1 . . H
H4B2 0.0215 0.6621 0.9113 0.040 Uiso calc R 1 . . H
C5A 0.7159(3) 0.40424(16) 1.0895(2) 0.0382(5) Uani d . 1 . . C
H5A1 0.6891 0.3444 1.1069 0.046 Uiso calc R 1 . . H
H5A2 0.8225 0.4059 1.1045 0.046 Uiso calc R 1 . . H
C5B 0.2076(3) 0.69289(17) 1.0599(2) 0.0393(5) Uani d . 1 . . C
H5B1 0.3133 0.6950 1.0708 0.047 Uiso calc R 1 . . H
H5B2 0.1739 0.7530 1.0670 0.047 Uiso calc R 1 . . H
C6A 0.6756(3) 0.46668(17) 1.1805(2) 0.0389(6) Uani d . 1 . . C
H6A1 0.7296 0.4512 1.2704 0.047 Uiso calc R 1 . . H
H6A2 0.5702 0.4618 1.1702 0.047 Uiso calc R 1 . . H
C6B 0.1804(3) 0.63718(17) 1.1657(2) 0.0396(6) Uani d . 1 . . C
H6B1 0.2383 0.6601 1.2505 0.048 Uiso calc R 1 . . H
H6B2 0.0762 0.6407 1.1608 0.048 Uiso calc R 1 . . H
C7A 0.7117(3) 0.56003(17) 1.1538(2) 0.0358(5) Uani d . 1 . . C
H7A1 0.8181 0.5659 1.1707 0.043 Uiso calc R 1 . . H
H7A2 0.6816 0.5999 1.2125 0.043 Uiso calc R 1 . . H
C7B 0.2210(3) 0.54281(16) 1.1541(2) 0.0360(5) Uani d . 1 . . C
H7B1 0.1972 0.5081 1.2217 0.043 Uiso calc R 1 . . H
H7B2 0.3272 0.5385 1.1680 0.043 Uiso calc R 1 . . H
C8A 0.5723(2) 0.53812(12) 0.7800(2) 0.0237(4) Uani d . 1 . . C
C8B 0.0753(2) 0.52863(14) 0.7814(2) 0.0273(4) Uani d . 1 . . C
C9A 0.5442(2) 0.50576(16) 0.55234(19) 0.0313(5) Uani d . 1 . . C
H9A 0.4389 0.5074 0.5476 0.038 Uiso calc R 1 . . H
C9B 0.0654(2) 0.51330(15) 0.55302(19) 0.0298(4) Uani d . 1 . . C
H9B -0.0417 0.5164 0.5404 0.036 Uiso calc R 1 . . H
C10A 0.5731(3) 0.58124(17) 0.4723(2) 0.0456(6) Uani d . 1 . . C
H10A 0.5537 0.6363 0.5092 0.068 Uiso calc R 1 . . H
H10B 0.5093 0.5761 0.3836 0.068 Uiso calc R 1 . . H
H10C 0.6750 0.5797 0.4726 0.068 Uiso calc R 1 . . H
C10B 0.1020(3) 0.58353(16) 0.4692(2) 0.0383(5) Uani d . 1 . . C
H10D 0.0777 0.6407 0.4968 0.057 Uiso calc R 1 . . H
H10E 0.0456 0.5737 0.3791 0.057 Uiso calc R 1 . . H
H10F 0.2061 0.5814 0.4777 0.057 Uiso calc R 1 . . H
C11A 0.5735(2) 0.41940(15) 0.49771(19) 0.0293(4) Uani d . 1 . . C
C11B 0.0989(2) 0.42201(15) 0.5166(2) 0.0309(5) Uani d . 1 . . C
C12A 0.7110(2) 0.38297(16) 0.5275(2) 0.0348(5) Uani d . 1 . . C
H12A 0.7899 0.4101 0.5897 0.042 Uiso calc R 1 . . H
C12B 0.1781(3) 0.36218(18) 0.6060(2) 0.0477(6) Uani d . 1 . . C
H12B 0.2166 0.3783 0.6939 0.057 Uiso calc R 1 . . H
C13A 0.7349(3) 0.30736(17) 0.4677(3) 0.0436(6) Uani d . 1 . . C
H13A 0.8300 0.2832 0.4891 0.052 Uiso calc R 1 . . H
C13B 0.2009(4) 0.2790(2) 0.5670(3) 0.0608(8) Uani d . 1 . . C
H13B 0.2549 0.2385 0.6290 0.073 Uiso calc R 1 . . H
C14A 0.6215(3) 0.26686(18) 0.3771(3) 0.0477(6) Uani d . 1 . . C
H14A 0.6384 0.2157 0.3349 0.057 Uiso calc R 1 . . H
C14B 0.1467(3) 0.25389(18) 0.4403(3) 0.0506(7) Uani d . 1 . . C
H14B 0.1630 0.1966 0.4150 0.061 Uiso calc R 1 . . H
C15A 0.4842(3) 0.30140(18) 0.3487(2) 0.0459(6) Uani d . 1 . . C
H15A 0.4053 0.2730 0.2881 0.055 Uiso calc R 1 . . H
C15B 0.0688(3) 0.31245(19) 0.3508(3) 0.0434(6) Uani d . 1 . . C
H15B 0.0308 0.2957 0.2631 0.052 Uiso calc R 1 . . H
C16A 0.4590(3) 0.37733(16) 0.4073(2) 0.0365(5) Uani d . 1 . . C
H16A 0.3635 0.4009 0.3859 0.044 Uiso calc R 1 . . H
C16B 0.0455(2) 0.39566(17) 0.3879(2) 0.0369(5) Uani d . 1 . . C
H16B -0.0077 0.4358 0.3250 0.044 Uiso calc R 1 . . H

loop_
_atom_site_aniso_label
_atom_site_aniso_U_11
_atom_site_aniso_U_22
_atom_site_aniso_U_33
_atom_site_aniso_U_12
_atom_site_aniso_U_13
_atom_site_aniso_U_23
O1A 0.0241(7) 0.0376(8) 0.0325(8) 0.0050(6) 0.0083(6) 0.0006(7)
O1B 0.0243(8) 0.0634(12) 0.0363(8) -0.0070(8) 0.0088(6) -0.0064(8)
O2A 0.0461(9) 0.0295(8) 0.0520(10) -0.0027(7) 0.0290(8) -0.0022(7)
O2B 0.0489(10) 0.0317(9) 0.0700(12) 0.0081(8) 0.0369(9) 0.0101(9)
O3A 0.0584(12) 0.0290(9) 0.0852(15) -0.0045(8) 0.0493(11) -0.0117(9)
O3B 0.0607(12) 0.0304(8) 0.0731(13) 0.0058(9) 0.0450(10) 0.0081(9)
N1A 0.0214(8) 0.0447(11) 0.0245(8) 0.0020(8) 0.0044(6) -0.0035(8)
N1B 0.0239(8) 0.0379(10) 0.0267(8) -0.0041(8) 0.0057(7) -0.0039(8)
C1A 0.0262(10) 0.0276(11) 0.0311(10) 0.0009(8) 0.0079(8) -0.0019(9)
C1B 0.0318(11) 0.0312(11) 0.0313(10) -0.0009(9) 0.0123(9) 0.0015(9)
C2A 0.0249(10) 0.0266(10) 0.0269(10) -0.0010(8) 0.0095(8) -0.0020(8)
C2B 0.0265(10) 0.0297(10) 0.0302(10) 0.0015(9) 0.0111(8) -0.0001(9)
C3A 0.0220(9) 0.0242(10) 0.0251(9) 0.0001(8) 0.0061(7) -0.0009(8)
C3B 0.0227(9) 0.0326(10) 0.0242(9) -0.0001(8) 0.0073(7) -0.0006(9)
C4A 0.0377(12) 0.0263(10) 0.0318(10) 0.0017(9) 0.0097(9) 0.0017(9)
C4B 0.0369(12) 0.0310(11) 0.0332(11) 0.0023(9) 0.0114(9) 0.0030(9)
C5A 0.0455(13) 0.0349(13) 0.0343(11) 0.0076(10) 0.0122(10) 0.0081(10)
C5B 0.0467(14) 0.0331(11) 0.0397(12) -0.0029(11) 0.0157(11) -0.0037(10)
C6A 0.0457(14) 0.0420(14) 0.0309(11) 0.0054(11) 0.0143(10) 0.0078(10)
C6B 0.0526(15) 0.0357(12) 0.0322(11) 0.0004(11) 0.0153(10) -0.0038(10)
C7A 0.0407(13) 0.0423(13) 0.0247(10) -0.0005(10) 0.0103(9) -0.0022(9)
C7B 0.0446(13) 0.0366(13) 0.0261(10) 0.0039(10) 0.0094(9) 0.0017(9)
C8A 0.0229(10) 0.0198(9) 0.0282(9) -0.0031(7) 0.0074(7) -0.0007(8)
C8B 0.0217(10) 0.0301(10) 0.0291(10) 0.0013(8) 0.0059(8) -0.0004(9)
C9A 0.0248(9) 0.0416(12) 0.0246(9) 0.0044(9) 0.0032(8) -0.0039(9)
C9B 0.0284(10) 0.0337(11) 0.0260(10) 0.0005(9) 0.0064(8) -0.0007(9)
C10A 0.0663(17) 0.0363(13) 0.0314(12) 0.0079(12) 0.0105(11) 0.0008(10)
C10B 0.0458(13) 0.0355(12) 0.0325(11) 0.0010(10) 0.0100(10) 0.0036(10)
C11A 0.0314(11) 0.0322(11) 0.0244(9) -0.0048(9) 0.0088(8) -0.0015(9)
C11B 0.0278(10) 0.0344(11) 0.0311(10) -0.0055(9) 0.0096(8) -0.0023(9)
C12A 0.0310(11) 0.0329(11) 0.0403(11) -0.0039(9) 0.0102(9) -0.0049(10)
C12B 0.0648(17) 0.0426(14) 0.0337(12) 0.0074(13) 0.0119(11) 0.0032(11)
C13A 0.0417(13) 0.0342(13) 0.0579(16) 0.0001(11) 0.0194(12) -0.0036(12)
C13B 0.085(2) 0.0429(16) 0.0532(17) 0.0173(15) 0.0184(15) 0.0110(13)
C14A 0.0652(18) 0.0310(12) 0.0495(14) -0.0074(12) 0.0212(13) -0.0087(11)
C14B 0.0645(18) 0.0345(13) 0.0585(16) -0.0008(12) 0.0271(14) -0.0069(12)
C15A 0.0541(16) 0.0391(14) 0.0397(13) -0.0161(12) 0.0069(11) -0.0105(11)
C15B 0.0440(14) 0.0441(14) 0.0439(13) -0.0120(12) 0.0161(11) -0.0134(12)
C16A 0.0317(11) 0.0398(13) 0.0332(10) -0.0042(10) 0.0024(9) 0.0001(10)
C16B 0.0332(12) 0.0402(13) 0.0342(11) -0.0032(10) 0.0054(9) 0.0002(10)

loop_
_atom_type_symbol
_atom_type_description
_atom_type_scat_dispersion_real
_atom_type_scat_dispersion_imag
_atom_type_scat_source
C C 0.0033 0.0000 'International Tables Vol C Tables 4.2.6.8 and 6.1.1.4'
H H 0.0000 0.0000 'International Tables Vol C Tables 4.2.6.8 and 6.1.1.4'
O O 0.0106 0.0000 'International Tables Vol C Tables 4.2.6.8 and 6.1.1.4'
N N 0.0061 0.0000 'International Tables Vol C Tables 4.2.6.8 and 6.1.1.4'

loop_
_geom_angle_atom_site_label_1
_geom_angle_atom_site_label_2
_geom_angle_atom_site_label_3
_geom_angle
_geom_angle_publ_flag
C1A O3A H1OA 109.5 ?
C1B O3B H1OB 109.5 ?
C8A N1A C9A 122.86(17) yes
C8A N1A H1NA 118.6 ?
C9A N1A H1NA 118.6 ?
C8B N1B C9B 123.81(18) yes
C8B N1B H1NB 118.1 ?
C9B N1B H1NB 118.1 ?
O2A C1A O3A 123.1(2) yes
O2A C1A C2A 123.7(2) yes
O3A C1A C2A 113.15(19) yes
O2B C1B O3B 122.7(2) yes
O2B C1B C2B 123.4(2) yes
O3B C1B C2B 113.91(19) yes
C1A C2A C3A 112.33(18) ?
C1A C2A C7A 108.13(17) ?
C3A C2A C7A 111.75(17) ?
C1A C2A H2A 108.2 ?
C3A C2A H2A 108.2 ?
C7A C2A H2A 108.2 ?
C1B C2B C3B 110.76(18) ?
C1B C2B C7B 109.04(17) ?
C3B C2B C7B 110.90(18) ?
C1B C2B H2B 108.7 ?
C3B C2B H2B 108.7 ?
C7B C2B H2B 108.7 ?
C8A C3A C2A 112.21(16) ?
C8A C3A C4A 105.78(16) ?
C2A C3A C4A 110.79(17) ?
C8A C3A H3A 109.3 ?
C2A C3A H3A 109.3 ?
C4A C3A H3A 109.3 ?
C8B C3B C4B 108.69(17) ?
C8B C3B C2B 110.87(18) ?
C4B C3B C2B 111.04(18) ?
C8B C3B H3B 108.7 ?
C4B C3B H3B 108.7 ?
C2B C3B H3B 108.7 ?
C5A C4A C3A 112.32(18) ?
C5A C4A H4A1 109.1 ?
C3A C4A H4A1 109.1 ?
C5A C4A H4A2 109.1 ?
C3A C4A H4A2 109.1 ?
H4A1 C4A H4A2 107.9 ?
C5B C4B C3B 112.07(19) ?
C5B C4B H4B1 109.2 ?
C3B C4B H4B1 109.2 ?
C5B C4B H4B2 109.2 ?
C3B C4B H4B2 109.2 ?
H4B1 C4B H4B2 107.9 ?
C6A C5A C4A 111.0(2) ?
C6A C5A H5A1 109.4 ?
C4A C5A H5A1 109.4 ?
C6A C5A H5A2 109.4 ?
C4A C5A H5A2 109.4 ?
H5A1 C5A H5A2 108.0 ?
C6B C5B C4B 111.3(2) ?
C6B C5B H5B1 109.4 ?
C4B C5B H5B1 109.4 ?
C6B C5B H5B2 109.4 ?
C4B C5B H5B2 109.4 ?
H5B1 C5B H5B2 108.0 ?
C5A C6A C7A 110.8(2) ?
C5A C6A H6A1 109.5 ?
C7A C6A H6A1 109.5 ?
C5A C6A H6A2 109.5 ?
C7A C6A H6A2 109.5 ?
H6A1 C6A H6A2 108.1 ?
C7B C6B C5B 111.7(2) ?
C7B C6B H6B1 109.3 ?
C5B C6B H6B1 109.3 ?
C7B C6B H6B2 109.3 ?
C5B C6B H6B2 109.3 ?
H6B1 C6B H6B2 107.9 ?
C6A C7A C2A 110.98(19) ?
C6A C7A H7A1 109.4 ?
C2A C7A H7A1 109.4 ?
C6A C7A H7A2 109.4 ?
C2A C7A H7A2 109.4 ?
H7A1 C7A H7A2 108.0 ?
C6B C7B C2B 111.23(19) ?
C6B C7B H7B1 109.4 ?
C2B C7B H7B1 109.4 ?
C6B C7B H7B2 109.4 ?
C2B C7B H7B2 109.4 ?
H7B1 C7B H7B2 108.0 ?
O1A C8A N1A 123.32(18) yes
O1A C8A C3A 120.99(18) ?
N1A C8A C3A 115.50(17) yes
O1B C8B N1B 123.21(19) yes
O1B C8B C3B 121.08(19) ?
N1B C8B C3B 115.62(17) yes
N1A C9A C11A 111.19(18) ?
N1A C9A C10A 111.0(2) yes
C11A C9A C10A 110.79(18) ?
N1A C9A H9A 107.9 ?
C11A C9A H9A 107.9 ?
C10A C9A H9A 107.9 ?
N1B C9B C11B 112.40(18) ?
N1B C9B C10B 108.83(18) yes
C11B C9B C10B 113.16(18) ?
N1B C9B H9B 107.4 ?
C11B C9B H9B 107.4 ?
C10B C9B H9B 107.4 ?
C9A C10A H10A 109.5 ?
C9A C10A H10B 109.5 ?
H10A C10A H10B 109.5 ?
C9A C10A H10C 109.5 ?
H10A C10A H10C 109.5 ?
H10B C10A H10C 109.5 ?
C9B C10B H10D 109.5 ?
C9B C10B H10E 109.5 ?
H10D C10B H10E 109.5 ?
C9B C10B H10F 109.5 ?
H10D C10B H10F 109.5 ?
H10E C10B H10F 109.5 ?
C12A C11A C16A 118.3(2) ?
C12A C11A C9A 122.71(19) ?
C16A C11A C9A 118.8(2) ?
C12B C11B C16B 118.0(2) ?
C12B C11B C9B 122.9(2) ?
C16B C11B C9B 119.1(2) ?
C11A C12A C13A 120.8(2) ?
C11A C12A H12A 119.6 ?
C13A C12A H12A 119.6 ?
C13B C12B C11B 120.1(2) ?
C13B C12B H12B 120.0 ?
C11B C12B H12B 120.0 ?
C14A C13A C12A 120.5(2) ?
C14A C13A H13A 119.8 ?
C12A C13A H13A 119.8 ?
C14B C13B C12B 121.2(3) ?
C14B C13B H13B 119.4 ?
C12B C13B H13B 119.4 ?
C15A C14A C13A 119.3(2) ?
C15A C14A H14A 120.4 ?
C13A C14A H14A 120.4 ?
C15B C14B C13B 119.3(3) ?
C15B C14B H14B 120.3 ?
C13B C14B H14B 120.3 ?
C14A C15A C16A 120.8(2) ?
C14A C15A H15A 119.6 ?
C16A C15A H15A 119.6 ?
C14B C15B C16B 120.2(2) ?
C14B C15B H15B 119.9 ?
C16B C15B H15B 119.9 ?
C15A C16A C11A 120.3(2) ?
C15A C16A H16A 119.8 ?
C11A C16A H16A 119.9 ?
C15B C16B C11B 121.2(2) ?
C15B C16B H16B 119.4 ?
C11B C16B H16B 119.4 ?

loop_
_geom_bond_atom_site_label_1
_geom_bond_atom_site_label_2
_geom_bond_site_symmetry_2
_geom_bond_distance
_geom_bond_publ_flag
O1A C8A . 1.239(2) yes
O1B C8B . 1.235(3) yes
O2A C1A . 1.217(3) yes
O2B C1B . 1.211(3) yes
O3A C1A . 1.315(3) yes
O3A H1OA . 0.8400 ?
O3B C1B . 1.318(3) yes
O3B H1OB . 0.8400 ?
N1A C8A . 1.334(3) yes
N1A C9A . 1.469(2) yes
N1A H1NA . 0.8800 ?
N1B C8B . 1.339(3) yes
N1B C9B . 1.462(3) yes
N1B H1NB . 0.8800 ?
C1A C2A . 1.504(3) ?
C1B C2B . 1.505(3) ?
C2A C3A . 1.527(3) ?
C2A C7A . 1.550(3) ?
C2A H2A . 1.0000 ?
C2B C3B . 1.536(3) ?
C2B C7B . 1.544(3) ?
C2B H2B . 1.0000 ?
C3A C8A . 1.520(3) ?
C3A C4A . 1.546(3) ?
C3A H3A . 1.0000 ?
C3B C8B . 1.519(3) ?
C3B C4B . 1.535(3) ?
C3B H3B . 1.0000 ?
C4A C5A . 1.530(3) ?
C4A H4A1 . 0.9900 ?
C4A H4A2 . 0.9900 ?
C4B C5B . 1.529(3) ?
C4B H4B1 . 0.9900 ?
C4B H4B2 . 0.9900 ?
C5A C6A . 1.512(3) ?
C5A H5A1 . 0.9900 ?
C5A H5A2 . 0.9900 ?
C5B C6B . 1.520(4) ?
C5B H5B1 . 0.9900 ?
C5B H5B2 . 0.9900 ?
C6A C7A . 1.526(4) ?
C6A H6A1 . 0.9900 ?
C6A H6A2 . 0.9900 ?
C6B C7B . 1.518(3) ?
C6B H6B1 . 0.9900 ?
C6B H6B2 . 0.9900 ?
C7A H7A1 . 0.9900 ?
C7A H7A2 . 0.9900 ?
C7B H7B1 . 0.9900 ?
C7B H7B2 . 0.9900 ?
C9A C11A . 1.516(3) ?
C9A C10A . 1.527(4) ?
C9A H9A . 1.0000 ?
C9B C11B . 1.520(3) ?
C9B C10B . 1.522(3) ?
C9B H9B . 1.0000 ?
C10A H10A . 0.9800 ?
C10A H10B . 0.9800 ?
C10A H10C . 0.9800 ?
C10B H10D . 0.9800 ?
C10B H10E . 0.9800 ?
C10B H10F . 0.9800 ?
C11A C12A . 1.384(3) ?
C11A C16A . 1.397(3) ?
C11B C12B . 1.389(4) ?
C11B C16B . 1.400(3) ?
C12A C13A . 1.386(3) ?
C12A H12A . 0.9500 ?
C12B C13B . 1.387(4) ?
C12B H12B . 0.9500 ?
C13A C14A . 1.381(4) ?
C13A H13A . 0.9500 ?
C13B C14B . 1.376(4) ?
C13B H13B . 0.9500 ?
C14A C15A . 1.372(4) ?
C14A H14A . 0.9500 ?
C14B C15B . 1.373(4) ?
C14B H14B . 0.9500 ?
C15A C16A . 1.387(4) ?
C15A H15A . 0.9500 ?
C15B C16B . 1.381(4) ?
C15B H15B . 0.9500 ?
C16A H16A . 0.9500 ?
C16B H16B . 0.9500 ?

loop_
_geom_hbond_atom_site_label_D
_geom_hbond_atom_site_label_H
_geom_hbond_atom_site_label_A
_geom_hbond_site_symmetry_A
_geom_hbond_distance_DH
_geom_hbond_distance_HA
_geom_hbond_distance_DA
_geom_hbond_angle_DHA
O3A H1OA O2B 2_657 0.84 1.84 2.661(3) 166
O3B H1OB O2A 2_647 0.84 1.87 2.688(3) 166
N1A H1NA O1B 1_655 0.88 2.06 2.932(2) 170
N1B H1NB O1A . 0.88 1.99 2.861(2) 170

loop_
_geom_torsion_atom_site_label_1
_geom_torsion_atom_site_label_2
_geom_torsion_atom_site_label_3
_geom_torsion_atom_site_label_4
_geom_torsion
_geom_torsion_publ_flag
O2A C1A C2A C3A -22.3(3) ?
O3A C1A C2A C3A 160.26(19) ?
O2A C1A C2A C7A 101.5(2) ?
O3A C1A C2A C7A -76.0(2) ?
O2B C1B C2B C3B 25.9(3) ?
O3B C1B C2B C3B -155.63(19) ?
O2B C1B C2B C7B -96.4(3) ?
O3B C1B C2B C7B 82.1(2) ?
C1A C2A C3A C8A -67.7(2) yes
C7A C2A C3A C8A 170.60(18) ?
C1A C2A C3A C4A 174.36(17) ?
C7A C2A C3A C4A 52.6(2) ?
C1B C2B C3B C8B 63.5(2) yes
C7B C2B C3B C8B -175.33(18) ?
C1B C2B C3B C4B -175.61(18) ?
C7B C2B C3B C4B -54.4(2) ?
C8A C3A C4A C5A -174.88(18) ?
C2A C3A C4A C5A -53.1(2) ?
C8B C3B C4B C5B 176.45(19) ?
C2B C3B C4B C5B 54.2(2) ?
C3A C4A C5A C6A 55.6(3) ?
C3B C4B C5B C6B -54.5(3) ?
C4A C5A C6A C7A -57.5(3) ?
C4B C5B C6B C7B 55.4(3) ?
C5A C6A C7A C2A 57.3(3) ?
C1A C2A C7A C6A -179.52(19) ?
C3A C2A C7A C6A -55.4(2) ?
C5B C6B C7B C2B -56.2(3) ?
C1B C2B C7B C6B 177.9(2) ?
C3B C2B C7B C6B 55.6(3) ?
C9A N1A C8A O1A -9.6(3) ?
C9A N1A C8A C3A 165.5(2) ?
C2A C3A C8A O1A -32.0(3) ?
C4A C3A C8A O1A 88.9(2) ?
C2A C3A C8A N1A 152.82(18) ?
C4A C3A C8A N1A -86.3(2) ?
C9B N1B C8B O1B 2.7(4) ?
C9B N1B C8B C3B -173.99(19) ?
C4B C3B C8B O1B -82.7(3) ?
C2B C3B C8B O1B 39.6(3) ?
C4B C3B C8B N1B 94.1(2) ?
C2B C3B C8B N1B -143.63(19) ?
C8A N1A C9A C11A -130.1(2) ?
C8A N1A C9A C10A 106.1(2) ?
C8B N1B C9B C11B -98.8(2) ?
C8B N1B C9B C10B 135.1(2) ?
N1A C9A C11A C12A -39.5(3) ?
C10A C9A C11A C12A 84.5(3) ?
N1A C9A C11A C16A 144.7(2) ?
C10A C9A C11A C16A -91.3(2) ?
N1B C9B C11B C12B 6.6(3) ?
C10B C9B C11B C12B 130.3(2) ?
N1B C9B C11B C16B -174.92(19) ?
C10B C9B C11B C16B -51.1(3) ?
C16A C11A C12A C13A 1.0(3) ?
C9A C11A C12A C13A -174.9(2) ?
C16B C11B C12B C13B -0.7(4) ?
C9B C11B C12B C13B 177.9(3) ?
C11A C12A C13A C14A -0.1(4) ?
C11B C12B C13B C14B 0.2(5) ?
C12A C13A C14A C15A -1.2(4) ?
C12B C13B C14B C15B 0.1(5) ?
C13A C14A C15A C16A 1.6(4) ?
C13B C14B C15B C16B 0.1(4) ?
C14A C15A C16A C11A -0.8(4) ?
C12A C11A C16A C15A -0.5(3) ?
C9A C11A C16A C15A 175.5(2) ?
C14B C15B C16B C11B -0.6(4) ?
C12B C11B C16B C15B 0.9(4) ?
C9B C11B C16B C15B -177.7(2) ?

loop_
_cod_related_entry_id
_cod_related_entry_database
_cod_related_entry_code
1 ChemSpider 21174577
